data_1502545
loop_
_publ_author_name
'Zhou, Ling'
'Chen, Jie'
'Zhou, Jing'
'Yeung, Ying-Yeung'

_publ_section_title
;
 N-Bromosuccinimide promoted one-pot synthesis of guanidine: scope and
 mechanism.
;
_journal_issue 21
_journal_name_full 'Organic letters'
_journal_page_first 5804
_journal_page_last 5807
_journal_paper_doi 10.1021/ol202402y
_journal_volume 13
_journal_year 2011
_chemical_formula_sum 'C15 H23 N3 O2 S'
_chemical_formula_weight 309.42
_chemical_name_systematic
; 
 ? 
;
_space_group_IT_number 19
_symmetry_cell_setting orthorhombic
_symmetry_space_group_name_Hall 'P 2ac 2ab'
_symmetry_space_group_name_H-M 'P 21 21 21'
_atom_sites_solution_hydrogens geom
_atom_sites_solution_primary direct
_atom_sites_solution_secondary difmap
_audit_creation_method SHELXL-97
_cell_angle_alpha 90.00
_cell_angle_beta 90.00
_cell_angle_gamma 90.00
_cell_formula_units_Z 4
_cell_length_a 8.0247(5)
_cell_length_b 9.3837(6)
_cell_length_c 21.6308(13)
_cell_measurement_reflns_used 6566
_cell_measurement_temperature 100(2)
_cell_measurement_theta_max 27.44
_cell_measurement_theta_min 2.37
_cell_volume 1628.83(18)
_computing_cell_refinement 'Bruker SMART'
_computing_data_collection 'Bruker SMART'
_computing_data_reduction 'Bruker SAINT'
_computing_molecular_graphics 'Bruker SHELXTL'
_computing_publication_material 'Bruker SHELXTL'
_computing_structure_refinement 'SHELXL-97 (Sheldrick, 1997)'
_computing_structure_solution 'SHELXS-97 (Sheldrick, 1990)'
_diffrn_ambient_temperature 100(2)
_diffrn_measured_fraction_theta_full 0.998
_diffrn_measured_fraction_theta_max 0.998
_diffrn_measurement_device_type 'CCD area detector'
_diffrn_measurement_method 'phi and omega scans'
_diffrn_radiation_monochromator graphite
_diffrn_radiation_source 'fine-focus sealed tube'
_diffrn_radiation_type MoK\a
_diffrn_radiation_wavelength 0.71073
_diffrn_reflns_av_R_equivalents 0.0248
_diffrn_reflns_av_sigmaI/netI 0.0267
_diffrn_reflns_limit_h_max 10
_diffrn_reflns_limit_h_min -10
_diffrn_reflns_limit_k_max 12
_diffrn_reflns_limit_k_min -12
_diffrn_reflns_limit_l_max 28
_diffrn_reflns_limit_l_min -20
_diffrn_reflns_number 11595
_diffrn_reflns_theta_full 27.49
_diffrn_reflns_theta_max 27.49
_diffrn_reflns_theta_min 1.88
_exptl_absorpt_coefficient_mu 0.207
_exptl_absorpt_correction_T_max 0.9637
_exptl_absorpt_correction_T_min 0.8261
_exptl_absorpt_correction_type multi-scan
_exptl_absorpt_process_details 'Sadabs, (Sheldrick 2001)'
_exptl_crystal_colour Colourless
_exptl_crystal_density_diffrn 1.262
_exptl_crystal_density_meas ?
_exptl_crystal_density_method 'not measured'
_exptl_crystal_description Block
_exptl_crystal_F_000 664
_exptl_crystal_size_max 0.96
_exptl_crystal_size_mid 0.24
_exptl_crystal_size_min 0.18
_refine_diff_density_max 0.619
_refine_diff_density_min -0.214
_refine_diff_density_rms 0.055
_refine_ls_abs_structure_details 'Flack H D (1983), Acta Cryst. A39, 876-881'
_refine_ls_abs_structure_Flack 0.25(6)
_refine_ls_extinction_method none
_refine_ls_goodness_of_fit_ref 1.066
_refine_ls_hydrogen_treatment constr
_refine_ls_matrix_type full
_refine_ls_number_parameters 197
_refine_ls_number_reflns 3729
_refine_ls_number_restraints 0
_refine_ls_restrained_S_all 1.066
_refine_ls_R_factor_all 0.0352
_refine_ls_R_factor_gt 0.0339
_refine_ls_shift/su_max 0.002
_refine_ls_shift/su_mean 0.000
_refine_ls_structure_factor_coef Fsqd
_refine_ls_weighting_details 'calc w=1/[\s^2^(Fo^2^)+(0.0562P)^2^+0.2921P] where P=(Fo^2^+2Fc^2^)/3'
_refine_ls_weighting_scheme calc
_refine_ls_wR_factor_gt 0.0879
_refine_ls_wR_factor_ref 0.0889
_reflns_number_gt 3606
_reflns_number_total 3729
_reflns_threshold_expression >2sigma(I)
_cod_data_source_file ol202402y_si_003.cif
_cod_data_source_block 9499
_cod_depositor_comments
;
The following automatic conversions were performed:

'_symmetry_cell_setting' value 'Orthorhombic' changed to
'orthorhombic' according to
/home/saulius/struct/CIF-dictionaries/cif_core.dic dictionary named
'cif_core.dic' version 2.4.1 from
2010-06-29.

'_exptl_absorpt_correction_type' value 'Multi-scan'
changed to 'multi-scan' according to
/home/saulius/struct/CIF-dictionaries/cif_core.dic dictionary named
'cif_core.dic' version 2.4.1 from 2010-06-29.

Automatic conversion script
Id: cif_fix_values 1715 2011-07-08 13:25:40Z adriana 

The following automatic conversions were performed:

'_exptl_crystal_density_meas' value 'Not Measured' was changed to '?'
- the value is perceived as not measured.

Automatic conversion script
Id: cif_fix_values 3008 2015-01-20 13:52:24Z robertas 
;
_cod_original_sg_symbol_H-M P2(1)2(1)2(1)
_cod_database_code 1502545

loop_
_symmetry_equiv_pos_as_xyz
'x, y, z'
'-x+1/2, -y, z+1/2'
'-x, y+1/2, -z+1/2'
'x+1/2, -y+1/2, -z'

loop_
_atom_site_label
_atom_site_type_symbol
_atom_site_fract_x
_atom_site_fract_y
_atom_site_fract_z
_atom_site_U_iso_or_equiv
_atom_site_adp_type
_atom_site_occupancy
_atom_site_symmetry_multiplicity
_atom_site_calc_flag
_atom_site_refinement_flags
S1 S 0.84722(5) 0.62374(4) 0.867162(17) 0.01670(10) Uani 1 1 d .
O1 O 0.77247(15) 0.75585(12) 0.84938(6) 0.0242(3) Uani 1 1 d .
O2 O 1.00860(14) 0.58617(12) 0.84394(5) 0.0217(2) Uani 1 1 d .
N1 N 0.71363(15) 0.49829(14) 0.84505(6) 0.0163(3) Uani 1 1 d .
N2 N 0.61582(16) 0.28336(14) 0.88014(6) 0.0180(3) Uani 1 1 d .
N3 N 0.88746(16) 0.28757(15) 0.83921(6) 0.0198(3) Uani 1 1 d .
C1 C 0.8772(2) 0.58396(19) 1.14588(8) 0.0284(4) Uani 1 1 d .
H1A H 0.7878 0.6407 1.1645 0.043 Uiso 1 1 calc R
H1B H 0.9854 0.6195 1.1601 0.043 Uiso 1 1 calc R
H1C H 0.8645 0.4840 1.1581 0.043 Uiso 1 1 calc R
C2 C 0.8677(2) 0.59572(16) 1.07642(7) 0.0205(3) Uani 1 1 d .
C3 C 0.9573(2) 0.49948(16) 1.03965(7) 0.0190(3) Uani 1 1 d .
H3 H 1.0227 0.4273 1.0587 0.023 Uiso 1 1 calc R
C4 C 0.95129(18) 0.50877(16) 0.97578(7) 0.0173(3) Uani 1 1 d .
H4 H 1.0108 0.4426 0.9509 0.021 Uiso 1 1 calc R
C5 C 0.85688(18) 0.61620(15) 0.94842(6) 0.0162(3) Uani 1 1 d .
C6 C 0.7684(2) 0.71328(16) 0.98407(8) 0.0201(3) Uani 1 1 d .
H6 H 0.7046 0.7863 0.9650 0.024 Uiso 1 1 calc R
C7 C 0.7745(2) 0.70219(17) 1.04795(8) 0.0216(3) Uani 1 1 d .
H7 H 0.7142 0.7682 1.0726 0.026 Uiso 1 1 calc R
C8 C 0.73824(19) 0.34840(15) 0.85597(7) 0.0171(3) Uani 1 1 d .
C9 C 0.48256(19) 0.38678(17) 0.89458(7) 0.0179(3) Uani 1 1 d .
C10 C 0.53261(18) 0.52433(15) 0.85804(7) 0.0165(3) Uani 1 1 d .
H10 H 0.5200 0.6099 0.8852 0.020 Uiso 1 1 calc R
C11 C 0.9476(2) 0.3160(2) 0.77627(8) 0.0258(4) Uani 1 1 d .
H11A H 0.9247 0.4156 0.7654 0.039 Uiso 1 1 calc R
H11B H 0.8902 0.2530 0.7471 0.039 Uiso 1 1 calc R
H11C H 1.0678 0.2986 0.7743 0.039 Uiso 1 1 calc R
C12 C 0.9016(2) 0.13691(18) 0.85618(9) 0.0273(4) Uani 1 1 d .
H12A H 0.8236 0.0806 0.8313 0.041 Uiso 1 1 calc R
H12B H 0.8749 0.1253 0.9001 0.041 Uiso 1 1 calc R
H12C H 1.0156 0.1040 0.8485 0.041 Uiso 1 1 calc R
C13 C 0.31631(19) 0.32390(17) 0.87377(9) 0.0240(3) Uani 1 1 d .
H13A H 0.2885 0.2419 0.8998 0.036 Uiso 1 1 calc R
H13B H 0.3249 0.2932 0.8306 0.036 Uiso 1 1 calc R
H13C H 0.2289 0.3963 0.8775 0.036 Uiso 1 1 calc R
C14 C 0.4784(2) 0.41336(17) 0.96439(7) 0.0228(3) Uani 1 1 d .
H14A H 0.5850 0.4542 0.9776 0.034 Uiso 1 1 calc R
H14B H 0.4595 0.3230 0.9860 0.034 Uiso 1 1 calc R
H14C H 0.3881 0.4799 0.9742 0.034 Uiso 1 1 calc R
C15 C 0.4435(2) 0.54924(19) 0.79702(8) 0.0236(3) Uani 1 1 d .
H15A H 0.4561 0.4650 0.7706 0.035 Uiso 1 1 calc R
H15B H 0.4920 0.6323 0.7763 0.035 Uiso 1 1 calc R
H15C H 0.3249 0.5665 0.8048 0.035 Uiso 1 1 calc R

loop_
_atom_site_aniso_label
_atom_site_aniso_U_11
_atom_site_aniso_U_22
_atom_site_aniso_U_33
_atom_site_aniso_U_23
_atom_site_aniso_U_13
_atom_site_aniso_U_12
S1 0.01659(17) 0.01685(17) 0.01666(17) 0.00307(13) 0.00052(14) -0.00105(13)
O1 0.0261(6) 0.0198(6) 0.0266(6) 0.0056(5) -0.0019(5) -0.0009(5)
O2 0.0190(6) 0.0256(6) 0.0204(5) 0.0028(4) 0.0029(4) -0.0026(4)
N1 0.0138(6) 0.0172(6) 0.0178(6) -0.0014(5) -0.0010(5) 0.0002(5)
N2 0.0182(6) 0.0173(6) 0.0185(6) -0.0019(5) -0.0005(5) 0.0038(5)
N3 0.0168(6) 0.0217(6) 0.0208(6) -0.0053(5) 0.0007(5) 0.0038(5)
C1 0.0337(9) 0.0306(8) 0.0208(8) -0.0020(6) 0.0011(7) -0.0069(7)
C2 0.0199(8) 0.0210(7) 0.0205(7) -0.0020(6) 0.0020(6) -0.0072(6)
C3 0.0192(7) 0.0162(7) 0.0216(8) 0.0020(6) -0.0008(6) -0.0019(6)
C4 0.0154(7) 0.0155(7) 0.0210(7) -0.0006(6) 0.0016(6) 0.0003(6)
C5 0.0168(7) 0.0170(6) 0.0148(6) 0.0002(5) 0.0007(5) -0.0026(6)
C6 0.0169(7) 0.0152(7) 0.0282(8) -0.0024(6) -0.0026(6) 0.0014(6)
C7 0.0191(7) 0.0204(8) 0.0254(8) -0.0076(6) 0.0034(6) -0.0014(6)
C8 0.0172(7) 0.0182(7) 0.0158(7) -0.0032(5) -0.0029(6) 0.0018(5)
C9 0.0164(7) 0.0175(7) 0.0198(7) -0.0010(6) 0.0029(5) 0.0031(6)
C10 0.0150(7) 0.0178(7) 0.0167(7) -0.0006(5) 0.0013(6) 0.0029(5)
C11 0.0183(8) 0.0390(9) 0.0201(8) -0.0106(7) 0.0009(6) 0.0042(7)
C12 0.0233(8) 0.0220(8) 0.0367(10) -0.0048(7) -0.0018(7) 0.0076(6)
C13 0.0151(7) 0.0227(7) 0.0343(9) -0.0003(7) -0.0002(7) -0.0003(6)
C14 0.0274(8) 0.0208(7) 0.0203(8) -0.0005(6) 0.0056(7) -0.0008(6)
C15 0.0197(7) 0.0304(9) 0.0207(8) 0.0024(7) -0.0028(6) 0.0039(7)

loop_
_atom_type_symbol
_atom_type_description
_atom_type_scat_dispersion_real
_atom_type_scat_dispersion_imag
_atom_type_scat_source
C C 0.0033 0.0016 'International Tables Vol C Tables 4.2.6.8 and 6.1.1.4'
H H 0.0000 0.0000 'International Tables Vol C Tables 4.2.6.8 and 6.1.1.4'
N N 0.0061 0.0033 'International Tables Vol C Tables 4.2.6.8 and 6.1.1.4'
O O 0.0106 0.0060 'International Tables Vol C Tables 4.2.6.8 and 6.1.1.4'
S S 0.1246 0.1234 'International Tables Vol C Tables 4.2.6.8 and 6.1.1.4'

loop_
_geom_angle_atom_site_label_1
_geom_angle_atom_site_label_2
_geom_angle_atom_site_label_3
_geom_angle
O1 S1 O2 119.88(7)
O1 S1 N1 105.43(7)
O2 S1 N1 107.92(7)
O1 S1 C5 108.77(7)
O2 S1 C5 107.47(7)
N1 S1 C5 106.68(7)
C8 N1 C10 105.15(11)
C8 N1 S1 123.79(10)
C10 N1 S1 117.09(10)
C8 N2 C9 109.36(13)
C8 N3 C12 113.68(13)
C8 N3 C11 117.05(13)
C12 N3 C11 112.49(13)
C7 C2 C3 119.15(14)
C7 C2 C1 121.35(15)
C3 C2 C1 119.48(15)
C4 C3 C2 120.49(14)
C3 C4 C5 119.23(14)
C6 C5 C4 121.11(14)
C6 C5 S1 120.37(12)
C4 C5 S1 118.50(11)
C7 C6 C5 119.10(14)
C6 C7 C2 120.91(15)
N2 C8 N3 125.66(14)
N2 C8 N1 115.54(13)
N3 C8 N1 118.79(13)
N2 C9 C13 108.44(12)
N2 C9 C14 109.34(13)
C13 C9 C14 109.57(13)
N2 C9 C10 104.42(11)
C13 C9 C10 113.20(13)
C14 C9 C10 111.67(13)
N1 C10 C15 108.56(12)
N1 C10 C9 102.05(11)
C15 C10 C9 116.40(13)

loop_
_geom_bond_atom_site_label_1
_geom_bond_atom_site_label_2
_geom_bond_distance
S1 O1 1.4299(12)
S1 O2 1.4331(12)
S1 N1 1.6625(13)
S1 C5 1.7608(14)
N1 C8 1.4398(19)
N1 C10 1.4995(18)
N2 C8 1.269(2)
N2 C9 1.4776(19)
N3 C8 1.3752(19)
N3 C12 1.465(2)
N3 C11 1.469(2)
C1 C2 1.508(2)
C2 C7 1.392(2)
C2 C3 1.402(2)
C3 C4 1.385(2)
C4 C5 1.393(2)
C5 C6 1.389(2)
C6 C7 1.386(2)
C9 C13 1.527(2)
C9 C14 1.531(2)
C9 C10 1.566(2)
C10 C15 1.519(2)
